data_4073682
loop_
_publ_author_name
'Song, Li-Cheng'
'Yin, Bang-Shao'
'Li, Yu-Long'
'Zhao, Li-Qun'
'Ge, Jian-Hua'
'Yang, Zhi-Yong'
'Hu, Qing-Mei'

_publ_section_title
;
 Synthesis, Structural Characterization, and Some Properties of New
 N-Functionally Substituted Diiron Azadithiolate Complexes as Biomimetic
 Models of Iron-Only Hydrogenases
;
_journal_issue 20
_journal_name_full Organometallics
_journal_page_first 4921
_journal_paper_doi 10.1021/om7005326
_journal_volume 26
_journal_year 2007
_chemical_formula_sum 'C15 H11 Fe2 N O8 S3'
_chemical_formula_weight 541.13
_chemical_name_systematic
; 
 ? 
;
_space_group_IT_number 15
_symmetry_cell_setting monoclinic
_symmetry_space_group_name_Hall '-C 2yc'
_symmetry_space_group_name_H-M 'C 1 2/c 1'
_atom_sites_solution_hydrogens geom
_atom_sites_solution_primary direct
_atom_sites_solution_secondary difmap
_audit_creation_method SHELXL-97
_cell_angle_alpha 90.00
_cell_angle_beta 110.591(4)
_cell_angle_gamma 90.00
_cell_formula_units_Z 8
_cell_length_a 36.383(9)
_cell_length_b 8.623(2)
_cell_length_c 14.270(3)
_cell_measurement_reflns_used 4465
_cell_measurement_temperature 294(2)
_cell_measurement_theta_max 26.19
_cell_measurement_theta_min 2.39
_cell_volume 4190.9(17)
_computing_cell_refinement 'Bruker SMART'
_computing_data_collection 'Bruker SMART'
_computing_data_reduction 'Bruker SAINT'
_computing_molecular_graphics 'Bruker SHELXTL'
_computing_publication_material 'Bruker SHELXTL'
_computing_structure_refinement 'SHELXL-97 (Sheldrick, 1997)'
_computing_structure_solution 'SHELXS-97 (Sheldrick, 1990)'
_diffrn_ambient_temperature 294(2)
_diffrn_measured_fraction_theta_full 0.999
_diffrn_measured_fraction_theta_max 0.999
_diffrn_measurement_device_type 'CCD area detector'
_diffrn_measurement_method 'phi and omega scans'
_diffrn_radiation_monochromator graphite
_diffrn_radiation_source 'fine-focus sealed tube'
_diffrn_radiation_type MoK\a
_diffrn_radiation_wavelength 0.71073
_diffrn_reflns_av_R_equivalents 0.0278
_diffrn_reflns_av_sigmaI/netI 0.0311
_diffrn_reflns_limit_h_max 31
_diffrn_reflns_limit_h_min -43
_diffrn_reflns_limit_k_max 10
_diffrn_reflns_limit_k_min -10
_diffrn_reflns_limit_l_max 16
_diffrn_reflns_limit_l_min -8
_diffrn_reflns_number 10349
_diffrn_reflns_theta_full 25.02
_diffrn_reflns_theta_max 25.02
_diffrn_reflns_theta_min 2.39
_exptl_absorpt_coefficient_mu 1.725
_exptl_absorpt_correction_T_max 1.000000
_exptl_absorpt_correction_T_min 0.741986
_exptl_absorpt_correction_type multi-scan
_exptl_absorpt_process_details SADABS
_exptl_crystal_density_diffrn 1.715
_exptl_crystal_density_meas ?
_exptl_crystal_density_method 'not measured'
_exptl_crystal_F_000 2176
_exptl_crystal_size_max 0.28
_exptl_crystal_size_mid 0.22
_exptl_crystal_size_min 0.12
_refine_diff_density_max 0.621
_refine_diff_density_min -0.532
_refine_diff_density_rms 0.079
_refine_ls_extinction_coef 0.0029(2)
_refine_ls_extinction_expression Fc^*^=kFc[1+0.001xFc^2^\l^3^/sin(2\q)]^-1/4^
_refine_ls_extinction_method SHELXL
_refine_ls_goodness_of_fit_ref 1.049
_refine_ls_hydrogen_treatment constr
_refine_ls_matrix_type full
_refine_ls_number_parameters 263
_refine_ls_number_reflns 3689
_refine_ls_number_restraints 0
_refine_ls_restrained_S_all 1.049
_refine_ls_R_factor_all 0.0528
_refine_ls_R_factor_gt 0.0363
_refine_ls_shift/su_max 0.001
_refine_ls_shift/su_mean 0.000
_refine_ls_structure_factor_coef Fsqd
_refine_ls_weighting_details 'calc w=1/[\s^2^(Fo^2^)+(0.0610P)^2^+5.3094P] where P=(Fo^2^+2Fc^2^)/3'
_refine_ls_weighting_scheme calc
_refine_ls_wR_factor_gt 0.0995
_refine_ls_wR_factor_ref 0.1134
_reflns_number_gt 2819
_reflns_number_total 3689
_reflns_threshold_expression >2sigma(I)
_cod_data_source_file om7005326-file003.cif
_cod_data_source_block 060817b
_cod_depositor_comments
;
The following automatic conversions were performed:

'_symmetry_cell_setting' value 'Monoclinic' changed to 'monoclinic'
according to /home/saulius/struct/CIF-dictionaries/cif_core.dic
dictionary named 'cif_core.dic' version 2.4.1 from
2010-06-29.

'_exptl_absorpt_correction_type' value 'MULTI-SCAN'
changed to 'multi-scan' according to
/home/saulius/struct/CIF-dictionaries/cif_core.dic dictionary named
'cif_core.dic' version 2.4.1 from
2010-06-29.

'_refine_ls_hydrogen_treatment' value 'CONSTR' changed
to 'constr' according to
/home/saulius/struct/CIF-dictionaries/cif_core.dic dictionary named
'cif_core.dic' version 2.4.1 from 2010-06-29.

Automatic conversion script
Id: cif_fix_values 1715 2011-07-08 13:25:40Z adriana 

The following automatic conversions were performed:

'_exptl_crystal_density_meas' value 'NONE' was changed to '?' - the
value is perceived as not measured.

Automatic conversion script
Id: cif_fix_values 3008 2015-01-20 13:52:24Z robertas 
;
_cod_original_cell_volume 4191.2(17)
_cod_original_sg_symbol_H-M C2/c
_cod_database_code 4073682

loop_
_symmetry_equiv_pos_as_xyz
'x, y, z'
'-x, y, -z+1/2'
'x+1/2, y+1/2, z'
'-x+1/2, y+1/2, -z+1/2'
'-x, -y, -z'
'x, -y, z-1/2'
'-x+1/2, -y+1/2, -z'
'x+1/2, -y+1/2, z-1/2'

loop_
_atom_site_label
_atom_site_type_symbol
_atom_site_fract_x
_atom_site_fract_y
_atom_site_fract_z
_atom_site_U_iso_or_equiv
_atom_site_adp_type
_atom_site_occupancy
_atom_site_symmetry_multiplicity
_atom_site_calc_flag
_atom_site_refinement_flags
Fe1 Fe 0.086155(15) 0.73539(6) 0.01907(4) 0.04236(19) Uani 1 1 d .
Fe2 Fe 0.066429(17) 0.72597(6) 0.17073(4) 0.0481(2) Uani 1 1 d .
S1 S 0.06200(3) 0.93984(11) 0.07697(7) 0.0486(3) Uani 1 1 d .
S2 S 0.12899(3) 0.71431(10) 0.17696(6) 0.0434(2) Uani 1 1 d .
S3 S 0.23723(4) 1.00117(17) 0.49901(10) 0.0829(4) Uani 1 1 d .
O1 O 0.13490(11) 0.8799(4) -0.0824(3) 0.0895(11) Uani 1 1 d .
O2 O 0.00983(12) 0.7222(6) -0.1424(3) 0.1264(18) Uani 1 1 d .
O3 O 0.10236(10) 0.4130(4) -0.0132(3) 0.0794(9) Uani 1 1 d .
O4 O -0.01734(12) 0.6723(5) 0.0626(4) 0.1243(16) Uani 1 1 d .
O5 O 0.07824(11) 0.4061(4) 0.2439(3) 0.0895(11) Uani 1 1 d .
O6 O 0.06652(18) 0.8825(5) 0.3522(4) 0.139(2) Uani 1 1 d .
O7 O 0.20389(8) 1.1761(3) 0.3155(2) 0.0571(7) Uani 1 1 d .
O8 O 0.25967(9) 1.2143(4) 0.2849(2) 0.0761(9) Uani 1 1 d .
N1 N 0.14017(9) 1.0210(3) 0.1442(2) 0.0479(7) Uani 1 1 d .
C1 C 0.11577(12) 0.8259(5) -0.0428(3) 0.0564(10) Uani 1 1 d .
C2 C 0.03996(14) 0.7288(6) -0.0812(3) 0.0715(13) Uani 1 1 d .
C3 C 0.09608(12) 0.5384(5) -0.0007(3) 0.0539(10) Uani 1 1 d .
C4 C 0.01469(15) 0.6969(6) 0.1057(5) 0.0772(14) Uani 1 1 d .
C5 C 0.07304(14) 0.5303(5) 0.2144(3) 0.0614(11) Uani 1 1 d .
C6 C 0.06643(18) 0.8205(6) 0.2830(4) 0.0833(16) Uani 1 1 d .
C7 C 0.15555(11) 0.8984(4) 0.2155(3) 0.0493(9) Uani 1 1 d .
H7A H 0.1542 0.9296 0.2794 0.059 Uiso 1 1 calc R
H7B H 0.1830 0.8824 0.2246 0.059 Uiso 1 1 calc R
C8 C 0.10225(11) 1.0759(4) 0.1391(3) 0.0524(9) Uani 1 1 d .
H8A H 0.0969 1.1737 0.1033 0.063 Uiso 1 1 calc R
H8B H 0.1028 1.0953 0.2066 0.063 Uiso 1 1 calc R
C9 C 0.16783(12) 1.1381(5) 0.1382(3) 0.0568(10) Uani 1 1 d .
H9A H 0.1559 1.1955 0.0765 0.068 Uiso 1 1 calc R
H9B H 0.1908 1.0858 0.1337 0.068 Uiso 1 1 calc R
C10 C 0.18143(14) 1.2526(5) 0.2230(4) 0.0666(12) Uani 1 1 d .
H10A H 0.1975 1.3315 0.2078 0.080 Uiso 1 1 calc R
H10B H 0.1588 1.3033 0.2306 0.080 Uiso 1 1 calc R
C11 C 0.24249(12) 1.1620(5) 0.3367(3) 0.0536(10) Uani 1 1 d .
C12 C 0.26187(11) 1.0754(4) 0.4288(3) 0.0515(9) Uani 1 1 d .
C13 C 0.30348(9) 1.0437(4) 0.4702(2) 0.0426(8) Uani 1 1 d .
H13 H 0.3224 1.0727 0.4435 0.051 Uiso 1 1 calc R
C14 C 0.30958(16) 0.9593(7) 0.5597(4) 0.0834(15) Uani 1 1 d .
H14 H 0.3344 0.9267 0.6004 0.100 Uiso 1 1 calc R
C15 C 0.27825(18) 0.9298(6) 0.5820(4) 0.0838(15) Uani 1 1 d .
H15 H 0.2789 0.8744 0.6385 0.101 Uiso 1 1 calc R

loop_
_atom_site_aniso_label
_atom_site_aniso_U_11
_atom_site_aniso_U_22
_atom_site_aniso_U_33
_atom_site_aniso_U_23
_atom_site_aniso_U_13
_atom_site_aniso_U_12
Fe1 0.0414(3) 0.0517(3) 0.0330(3) 0.0005(2) 0.0119(2) -0.0006(2)
Fe2 0.0565(4) 0.0468(3) 0.0500(3) -0.0018(2) 0.0300(3) -0.0047(2)
S1 0.0402(5) 0.0480(5) 0.0573(6) 0.0058(4) 0.0167(4) 0.0048(4)
S2 0.0466(5) 0.0439(5) 0.0364(5) 0.0039(4) 0.0104(4) 0.0041(4)
S3 0.0831(9) 0.0882(9) 0.0880(9) 0.0065(7) 0.0435(7) -0.0059(7)
O1 0.093(3) 0.110(3) 0.083(2) 0.023(2) 0.053(2) -0.007(2)
O2 0.068(3) 0.205(5) 0.072(3) -0.018(3) -0.018(2) -0.004(3)
O3 0.079(2) 0.059(2) 0.100(3) -0.0171(17) 0.0309(18) -0.0051(17)
O4 0.055(2) 0.108(3) 0.205(5) 0.007(3) 0.040(3) -0.013(2)
O5 0.116(3) 0.058(2) 0.101(3) 0.0167(18) 0.046(2) -0.0040(19)
O6 0.264(6) 0.091(3) 0.119(3) -0.042(3) 0.140(4) -0.042(3)
O7 0.0482(16) 0.0599(17) 0.0623(17) 0.0009(13) 0.0184(13) -0.0079(13)
O8 0.0599(19) 0.106(3) 0.065(2) 0.0085(17) 0.0257(16) -0.0132(17)
N1 0.0414(17) 0.0445(17) 0.0553(19) 0.0062(14) 0.0140(14) 0.0011(13)
C1 0.060(3) 0.065(3) 0.046(2) 0.0074(19) 0.0206(19) 0.004(2)
C2 0.061(3) 0.097(4) 0.048(3) -0.005(2) 0.008(2) 0.001(2)
C3 0.051(2) 0.061(3) 0.053(2) -0.0050(19) 0.0216(18) -0.0064(19)
C4 0.063(3) 0.060(3) 0.122(4) 0.001(3) 0.050(3) -0.004(2)
C5 0.074(3) 0.058(3) 0.060(3) -0.002(2) 0.034(2) -0.011(2)
C6 0.136(5) 0.059(3) 0.086(4) -0.006(3) 0.077(4) -0.014(3)
C7 0.048(2) 0.051(2) 0.043(2) -0.0013(16) 0.0087(16) -0.0011(17)
C8 0.049(2) 0.041(2) 0.065(2) 0.0008(18) 0.0171(18) 0.0008(17)
C9 0.052(2) 0.064(3) 0.056(2) 0.0162(19) 0.0208(18) 0.0005(19)
C10 0.058(3) 0.056(3) 0.078(3) 0.006(2) 0.014(2) -0.009(2)
C11 0.053(2) 0.056(2) 0.057(2) -0.0115(19) 0.0246(19) -0.0151(19)
C12 0.060(2) 0.051(2) 0.048(2) -0.0130(17) 0.0242(18) -0.0128(18)
C13 0.0287(17) 0.063(2) 0.0331(18) -0.0005(16) 0.0072(14) -0.0001(16)
C14 0.064(3) 0.102(4) 0.075(3) -0.007(3) 0.012(3) 0.005(3)
C15 0.118(5) 0.078(3) 0.056(3) 0.008(2) 0.031(3) 0.007(3)

loop_
_atom_type_symbol
_atom_type_description
_atom_type_scat_dispersion_real
_atom_type_scat_dispersion_imag
_atom_type_scat_source
C C 0.0033 0.0016 'International Tables Vol C Tables 4.2.6.8 and 6.1.1.4'
H H 0.0000 0.0000 'International Tables Vol C Tables 4.2.6.8 and 6.1.1.4'
N N 0.0061 0.0033 'International Tables Vol C Tables 4.2.6.8 and 6.1.1.4'
O O 0.0106 0.0060 'International Tables Vol C Tables 4.2.6.8 and 6.1.1.4'
S S 0.1246 0.1234 'International Tables Vol C Tables 4.2.6.8 and 6.1.1.4'
Fe Fe 0.3463 0.8444 'International Tables Vol C Tables 4.2.6.8 and 6.1.1.4'

loop_
_geom_angle_atom_site_label_1
_geom_angle_atom_site_label_2
_geom_angle_atom_site_label_3
_geom_angle
C3 Fe1 C2 91.6(2)
C3 Fe1 C1 98.45(19)
C2 Fe1 C1 100.3(2)
C3 Fe1 S2 88.51(13)
C2 Fe1 S2 157.71(17)
C1 Fe1 S2 101.73(13)
C3 Fe1 S1 158.80(13)
C2 Fe1 S1 86.58(16)
C1 Fe1 S1 102.66(14)
S2 Fe1 S1 85.30(4)
C3 Fe1 Fe2 103.97(13)
C2 Fe1 Fe2 102.50(16)
C1 Fe1 Fe2 147.32(14)
S2 Fe1 Fe2 56.05(3)
S1 Fe1 Fe2 56.10(3)
C5 Fe2 C6 99.2(2)
C5 Fe2 C4 92.1(2)
C6 Fe2 C4 101.3(3)
C5 Fe2 S2 86.19(15)
C6 Fe2 S2 107.6(2)
C4 Fe2 S2 151.00(18)
C5 Fe2 S1 162.64(14)
C6 Fe2 S1 97.82(16)
C4 Fe2 S1 87.96(16)
S2 Fe2 S1 85.41(4)
C5 Fe2 Fe1 106.68(14)
C6 Fe2 Fe1 147.53(15)
C4 Fe2 Fe1 97.12(18)
S2 Fe2 Fe1 56.15(3)
S1 Fe2 Fe1 56.16(3)
C8 S1 Fe2 110.91(13)
C8 S1 Fe1 109.18(13)
Fe2 S1 Fe1 67.74(4)
C7 S2 Fe2 113.05(13)
C7 S2 Fe1 109.61(12)
Fe2 S2 Fe1 67.80(3)
C15 S3 C12 91.8(3)
C11 O7 C10 117.4(3)
C8 N1 C7 114.0(3)
C8 N1 C9 116.2(3)
C7 N1 C9 116.7(3)
O1 C1 Fe1 178.3(4)
O2 C2 Fe1 177.1(5)
O3 C3 Fe1 179.9(4)
O4 C4 Fe2 176.6(5)
O5 C5 Fe2 178.2(5)
O6 C6 Fe2 178.5(5)
N1 C7 S2 113.0(2)
N1 C7 H7A 109.0
S2 C7 H7A 109.0
N1 C7 H7B 109.0
S2 C7 H7B 109.0
H7A C7 H7B 107.8
N1 C8 S1 113.6(3)
N1 C8 H8A 108.8
S1 C8 H8A 108.8
N1 C8 H8B 108.8
S1 C8 H8B 108.8
H8A C8 H8B 107.7
N1 C9 C10 116.6(3)
N1 C9 H9A 108.1
C10 C9 H9A 108.1
N1 C9 H9B 108.1
C10 C9 H9B 108.1
H9A C9 H9B 107.3
O7 C10 C9 110.8(3)
O7 C10 H10A 109.5
C9 C10 H10A 109.5
O7 C10 H10B 109.5
C9 C10 H10B 109.5
H10A C10 H10B 108.1
O8 C11 O7 123.8(4)
O8 C11 C12 123.4(4)
O7 C11 C12 112.8(3)
C13 C12 C11 124.7(3)
C13 C12 S3 112.7(3)
C11 C12 S3 122.6(3)
C14 C13 C12 105.9(3)
C14 C13 H13 127.0
C12 C13 H13 127.0
C15 C14 C13 116.4(5)
C15 C14 H14 121.8
C13 C14 H14 121.8
C14 C15 S3 113.2(4)
C14 C15 H15 123.4
S3 C15 H15 123.4

loop_
_geom_bond_atom_site_label_1
_geom_bond_atom_site_label_2
_geom_bond_distance
Fe1 C3 1.780(5)
Fe1 C2 1.784(5)
Fe1 C1 1.794(4)
Fe1 S2 2.2513(11)
Fe1 S1 2.2525(11)
Fe1 Fe2 2.5096(8)
Fe2 C5 1.785(5)
Fe2 C6 1.798(5)
Fe2 C4 1.800(5)
Fe2 S2 2.2485(12)
Fe2 S1 2.2507(12)
S1 C8 1.842(4)
S2 C7 1.839(4)
S3 C15 1.663(6)
S3 C12 1.688(4)
O1 C1 1.139(5)
O2 C2 1.138(6)
O3 C3 1.132(5)
O4 C4 1.130(6)
O5 C5 1.143(5)
O6 C6 1.121(5)
O7 C11 1.334(5)
O7 C10 1.445(5)
O8 C11 1.210(5)
N1 C8 1.436(5)
N1 C7 1.437(5)
N1 C9 1.449(5)
C7 H7A 0.9700
C7 H7B 0.9700
C8 H8A 0.9700
C8 H8B 0.9700
C9 C10 1.505(6)
C9 H9A 0.9700
C9 H9B 0.9700
C10 H10A 0.9700
C10 H10B 0.9700
C11 C12 1.460(6)
C12 C13 1.444(5)
C13 C14 1.419(6)
C13 H13 0.9300
C14 C15 1.311(7)
C14 H14 0.9300
C15 H15 0.9300

loop_
_geom_torsion_atom_site_label_1
_geom_torsion_atom_site_label_2
_geom_torsion_atom_site_label_3
_geom_torsion_atom_site_label_4
_geom_torsion
C3 Fe1 Fe2 C5 5.0(2)
C2 Fe1 Fe2 C5 99.9(2)
C1 Fe1 Fe2 C5 -126.9(3)
S2 Fe1 Fe2 C5 -73.48(16)
S1 Fe1 Fe2 C5 177.05(16)
C3 Fe1 Fe2 C6 146.4(4)
C2 Fe1 Fe2 C6 -118.7(4)
C1 Fe1 Fe2 C6 14.5(5)
S2 Fe1 Fe2 C6 67.9(4)
S1 Fe1 Fe2 C6 -41.5(4)
C3 Fe1 Fe2 C4 -89.3(2)
C2 Fe1 Fe2 C4 5.6(2)
C1 Fe1 Fe2 C4 138.7(3)
S2 Fe1 Fe2 C4 -167.81(16)
S1 Fe1 Fe2 C4 82.71(16)
C3 Fe1 Fe2 S2 78.48(13)
C2 Fe1 Fe2 S2 173.38(17)
C1 Fe1 Fe2 S2 -53.4(2)
S1 Fe1 Fe2 S2 -109.48(4)
C3 Fe1 Fe2 S1 -172.04(14)
C2 Fe1 Fe2 S1 -77.15(17)
C1 Fe1 Fe2 S1 56.0(2)
S2 Fe1 Fe2 S1 109.48(4)
C5 Fe2 S1 C8 -112.4(5)
C6 Fe2 S1 C8 56.0(2)
C4 Fe2 S1 C8 157.1(2)
S2 Fe2 S1 C8 -51.15(14)
Fe1 Fe2 S1 C8 -102.93(14)
C5 Fe2 S1 Fe1 -9.5(5)
C6 Fe2 S1 Fe1 158.9(2)
C4 Fe2 S1 Fe1 -99.97(17)
S2 Fe2 S1 Fe1 51.77(3)
C3 Fe1 S1 C8 127.2(4)
C2 Fe1 S1 C8 -147.0(2)
C1 Fe1 S1 C8 -47.25(19)
S2 Fe1 S1 C8 53.73(15)
Fe2 Fe1 S1 C8 105.43(15)
C3 Fe1 S1 Fe2 21.8(4)
C2 Fe1 S1 Fe2 107.53(17)
C1 Fe1 S1 Fe2 -152.68(13)
S2 Fe1 S1 Fe2 -51.69(4)
C5 Fe2 S2 C7 -144.26(19)
C6 Fe2 S2 C7 -45.8(2)
C4 Fe2 S2 C7 128.3(3)
S1 Fe2 S2 C7 50.94(13)
Fe1 Fe2 S2 C7 102.72(13)
C5 Fe2 S2 Fe1 113.02(14)
C6 Fe2 S2 Fe1 -148.53(17)
C4 Fe2 S2 Fe1 25.6(3)
S1 Fe2 S2 Fe1 -51.78(3)
C3 Fe1 S2 C7 144.36(19)
C2 Fe1 S2 C7 -124.9(5)
C1 Fe1 S2 C7 46.0(2)
S1 Fe1 S2 C7 -55.93(14)
Fe2 Fe1 S2 C7 -107.67(14)
C3 Fe1 S2 Fe2 -107.97(13)
C2 Fe1 S2 Fe2 -17.3(4)
C1 Fe1 S2 Fe2 153.71(14)
S1 Fe1 S2 Fe2 51.73(3)
C3 Fe1 C1 O1 -4(15)
C2 Fe1 C1 O1 -98(15)
S2 Fe1 C1 O1 86(15)
S1 Fe1 C1 O1 174(100)
Fe2 Fe1 C1 O1 129(15)
C3 Fe1 C2 O2 86(10)
C1 Fe1 C2 O2 -175(10)
S2 Fe1 C2 O2 -4(11)
S1 Fe1 C2 O2 -72(10)
Fe2 Fe1 C2 O2 -18(10)
C2 Fe1 C3 O3 -85(100)
C1 Fe1 C3 O3 175(100)
S2 Fe1 C3 O3 73(100)
S1 Fe1 C3 O3 0(100)
Fe2 Fe1 C3 O3 19(100)
C5 Fe2 C4 O4 -52(9)
C6 Fe2 C4 O4 -152(9)
S2 Fe2 C4 O4 34(9)
S1 Fe2 C4 O4 111(9)
Fe1 Fe2 C4 O4 55(9)
C6 Fe2 C5 O5 -67(15)
C4 Fe2 C5 O5 -169(100)
S2 Fe2 C5 O5 40(15)
S1 Fe2 C5 O5 101(15)
Fe1 Fe2 C5 O5 93(15)
C5 Fe2 C6 O6 167(100)
C4 Fe2 C6 O6 -99(24)
S2 Fe2 C6 O6 78(24)
S1 Fe2 C6 O6 -10(24)
Fe1 Fe2 C6 O6 24(25)
C8 N1 C7 S2 70.3(4)
C9 N1 C7 S2 -149.8(3)
Fe2 S2 C7 N1 -65.6(3)
Fe1 S2 C7 N1 7.9(3)
C7 N1 C8 S1 -73.0(4)
C9 N1 C8 S1 147.0(3)
Fe2 S1 C8 N1 68.8(3)
Fe1 S1 C8 N1 -4.0(3)
C8 N1 C9 C10 65.2(5)
C7 N1 C9 C10 -73.7(5)
C11 O7 C10 C9 88.7(4)
N1 C9 C10 O7 65.2(5)
C10 O7 C11 O8 2.8(6)
C10 O7 C11 C12 -176.8(3)
O8 C11 C12 C13 1.0(6)
O7 C11 C12 C13 -179.4(3)
O8 C11 C12 S3 -179.1(3)
O7 C11 C12 S3 0.5(5)
C15 S3 C12 C13 0.3(3)
C15 S3 C12 C11 -179.6(4)
C11 C12 C13 C14 179.2(4)
S3 C12 C13 C14 -0.7(4)
C12 C13 C14 C15 0.9(6)
C13 C14 C15 S3 -0.7(7)
C12 S3 C15 C14 0.2(4)
